data_7031275
loop_
_publ_author_name
'Wang, Xiuli'
'Chang, Zhihan'
'Lin, Hongyan'
'Tian, Aixiang'
'Liu, Guocheng'
'Zhang, Juwen'

_publ_section_title
;
 Assembly and photocatalysis of two novel 3D Anderson-type
 polyoxometalate-based metal-organic frameworks constructed from isomeric
 bis(pyridylformyl)piperazine ligands.
;
_journal_issue 32
_journal_name_full 'Dalton transactions (Cambridge, England : 2003)'
_journal_page_first 12272
_journal_page_last 12278
_journal_paper_doi 10.1039/c4dt01211a
_journal_volume 43
_journal_year 2014
_chemical_formula_sum 'C16 H33 Cr Cu2 Mo6 N4 O32'
_chemical_formula_weight 1548.18
_chemical_name_systematic
; 
 ? 
;
_space_group_IT_number 2
_symmetry_cell_setting triclinic
_symmetry_space_group_name_Hall '-P 1'
_symmetry_space_group_name_H-M 'P -1'
_atom_sites_solution_hydrogens geom
_atom_sites_solution_primary direct
_atom_sites_solution_secondary difmap
_audit_creation_method SHELXL-97
_cell_angle_alpha 103.137(4)
_cell_angle_beta 99.656(5)
_cell_angle_gamma 102.478(5)
_cell_formula_units_Z 1
_cell_length_a 7.299(2)
_cell_length_b 11.469(4)
_cell_length_c 11.601(4)
_cell_measurement_reflns_used 4029
_cell_measurement_temperature 293(2)
_cell_measurement_theta_max 28.2953
_cell_measurement_theta_min 2.9874
_cell_volume 899.1(5)
_computing_cell_refinement 'SMART (Bruker, 2001)'
_computing_data_collection 'SMART (Bruker, 2001)'
_computing_data_reduction 'SAINT+ (Bruker, 1999)'
_computing_molecular_graphics 'PLATON (Spek, 2003)'
_computing_publication_material 'SHELXTL (1998)'
_computing_structure_refinement 'SHELXL-97 (Sheldrick, 2008)'
_computing_structure_solution 'SHELXS-97 (Sheldrick, 2008)'
_diffrn_ambient_temperature 293(2)
_diffrn_measured_fraction_theta_full 0.990
_diffrn_measured_fraction_theta_max 0.990
_diffrn_measurement_device_type 'CCD area detector'
_diffrn_measurement_method 'phi and omega scans'
_diffrn_radiation_monochromator graphite
_diffrn_radiation_source 'fine-focus sealed tube'
_diffrn_radiation_type MoK\a
_diffrn_radiation_wavelength 0.71069
_diffrn_reflns_av_R_equivalents 0.0322
_diffrn_reflns_av_sigmaI/netI 0.0497
_diffrn_reflns_limit_h_max 7
_diffrn_reflns_limit_h_min -8
_diffrn_reflns_limit_k_max 13
_diffrn_reflns_limit_k_min -13
_diffrn_reflns_limit_l_max 13
_diffrn_reflns_limit_l_min -13
_diffrn_reflns_number 4503
_diffrn_reflns_theta_full 25.00
_diffrn_reflns_theta_max 25.00
_diffrn_reflns_theta_min 1.85
_exptl_absorpt_coefficient_mu 3.589
_exptl_absorpt_correction_T_max 0.506
_exptl_absorpt_correction_T_min 0.370
_exptl_absorpt_correction_type multi-scan
_exptl_absorpt_process_details SADABS
_exptl_crystal_colour 'DARK GREEN'
_exptl_crystal_density_diffrn 2.859
_exptl_crystal_density_method 'not measured'
_exptl_crystal_description BLOCK
_exptl_crystal_F_000 747
_exptl_crystal_size_max 0.32
_exptl_crystal_size_mid 0.24
_exptl_crystal_size_min 0.19
_refine_diff_density_max 2.436
_refine_diff_density_min -3.480
_refine_diff_density_rms 0.317
_refine_ls_extinction_method none
_refine_ls_goodness_of_fit_ref 1.058
_refine_ls_hydrogen_treatment constr
_refine_ls_matrix_type full
_refine_ls_number_parameters 277
_refine_ls_number_reflns 3147
_refine_ls_number_restraints 24
_refine_ls_restrained_S_all 1.057
_refine_ls_R_factor_all 0.0664
_refine_ls_R_factor_gt 0.0633
_refine_ls_shift/su_max 0.002
_refine_ls_shift/su_mean 0.000
_refine_ls_structure_factor_coef Fsqd
_refine_ls_weighting_details 'calc w=1/[\s^2^(Fo^2^)+(0.1040P)^2^+17.7129P] where P=(Fo^2^+2Fc^2^)/3'
_refine_ls_weighting_scheme calc
_refine_ls_wR_factor_gt 0.1763
_refine_ls_wR_factor_ref 0.1790
_reflns_number_gt 2900
_reflns_number_total 3147
_reflns_threshold_expression >2sigma(I)
_cod_data_source_file c4dt01211a2.cif
_cod_data_source_block compound1
_cod_depositor_comments
;
The following automatic conversions were performed:

'_symmetry_cell_setting' value 'Triclinic' changed to 'triclinic'
according to
/usr/data/users/saulius/crontab/automatic-downloads/rss-feeds/RSC/lib/dictionaries/cif_core.dic
dictionary named 'cif_core.dic' version 2.4.2 from 2011-04-26.

Automatic conversion script
Id: cif_fix_values 2281 2013-09-26 08:29:07Z andrius 

 Adding full bibliography for 7031275--7031276.cif.
;
_cod_database_code 7031275

loop_
_symmetry_equiv_pos_as_xyz
'x, y, z'
'-x, -y, -z'

loop_
_atom_site_label
_atom_site_type_symbol
_atom_site_fract_x
_atom_site_fract_y
_atom_site_fract_z
_atom_site_U_iso_or_equiv
_atom_site_adp_type
_atom_site_occupancy
_atom_site_symmetry_multiplicity
_atom_site_calc_flag
_atom_site_refinement_flags
Mo1 Mo 0.25817(11) 1.66823(7) 0.15864(6) 0.0113(3) Uani 1 1 d .
O1W O 0.5991(18) 2.0466(11) 0.2577(14) 0.085(5) Uani 1 1 d .
C1 C 0.0397(17) 1.1411(10) 0.3343(10) 0.028(2) Uani 1 1 d U
H1A H -0.0294 1.1588 0.2685 0.034 Uiso 1 1 calc R
Cr1 Cr 0.5000 1.5000 0.0000 0.0083(4) Uani 1 2 d S
Cu1 Cu 0.0955(2) 1.40730(13) 0.44107(12) 0.0314(4) Uani 1 1 d .
O8 O 0.6695(9) 1.5028(6) 0.1504(5) 0.0149(13) Uani 1 1 d .
N1 N 0.1082(14) 1.2332(9) 0.4371(8) 0.032(2) Uani 1 1 d .
Mo2 Mo 0.45846(11) 1.46967(7) 0.27386(6) 0.0112(3) Uani 1 1 d .
O9 O 0.2854(9) 1.4699(6) 0.0847(5) 0.0122(12) Uani 1 1 d .
C2 C 0.2047(17) 1.2030(10) 0.5264(11) 0.033(3) Uani 1 1 d .
H2A H 0.2549 1.2648 0.5994 0.040 Uiso 1 1 calc R
N2 N 0.0051(11) 0.9490(7) 0.0993(6) 0.0148(15) Uani 1 1 d .
O2W O -0.365(2) 1.2161(13) 0.4490(17) 0.100(5) Uani 1 1 d .
Mo3 Mo 0.69320(11) 1.30344(7) 0.11336(7) 0.0122(3) Uani 1 1 d .
O7 O 0.4987(9) 1.6740(6) 0.0547(5) 0.0132(13) Uani 1 1 d .
C3 C 0.2400(17) 1.0880(13) 0.5231(10) 0.036(3) Uani 1 1 d U
H3A H 0.3100 1.0744 0.5912 0.043 Uiso 1 1 calc R
O14 O 0.4726(9) 1.3135(6) 0.1828(5) 0.0139(13) Uani 1 1 d U
C4 C 0.1640(16) 0.9903(14) 0.4104(10) 0.036(3) Uani 1 1 d .
H4A H 0.1835 0.9117 0.4026 0.044 Uiso 1 1 calc R
O5 O 0.4453(9) 1.6341(5) 0.2744(5) 0.0136(13) Uani 1 1 d .
C5 C 0.0619(14) 1.0197(10) 0.3160(8) 0.022(2) Uani 1 1 d U
C6 C -0.0397(12) 0.9242(8) 0.1986(8) 0.0127(17) Uani 1 1 d .
O6 O 0.6310(11) 1.1464(6) 0.0575(7) 0.0251(16) Uani 1 1 d .
C7 C 0.1703(13) 1.0476(9) 0.0961(8) 0.0164(18) Uani 1 1 d .
H7A H 0.2632 1.0105 0.0615 0.020 Uiso 1 1 calc R
H7B H 0.2332 1.0982 0.1782 0.020 Uiso 1 1 calc R
O4 O 0.8642(10) 1.3369(7) 0.2451(7) 0.0244(16) Uani 1 1 d .
O3 O 0.6489(9) 1.5083(6) 0.3962(5) 0.0159(13) Uani 1 1 d .
C8 C -0.1016(14) 0.8718(8) -0.0202(8) 0.0154(18) Uani 1 1 d .
H8A H -0.2114 0.8112 -0.0130 0.018 Uiso 1 1 calc R
H8B H -0.0197 0.8275 -0.0596 0.018 Uiso 1 1 calc R
O1 O 0.2573(9) 1.4170(6) 0.3254(6) 0.0166(13) Uani 1 1 d .
O10 O 0.3253(9) 1.8260(6) 0.2125(6) 0.0172(14) Uani 1 1 d .
O11 O 0.1426(9) 1.6457(6) -0.0090(6) 0.0144(13) Uani 1 1 d .
O12 O -0.1670(10) 0.8312(6) 0.1978(6) 0.0210(14) Uani 1 1 d .
O13 O 0.0531(9) 1.6195(6) 0.2086(6) 0.0174(13) Uani 1 1 d .
O2 O -0.0820(10) 1.4171(6) 0.5517(6) 0.0228(15) Uani 1 1 d .

loop_
_atom_site_aniso_label
_atom_site_aniso_U_11
_atom_site_aniso_U_22
_atom_site_aniso_U_33
_atom_site_aniso_U_23
_atom_site_aniso_U_13
_atom_site_aniso_U_12
Mo1 0.0154(4) 0.0144(4) 0.0053(4) 0.0008(3) 0.0049(3) 0.0065(3)
O1W 0.067(8) 0.062(7) 0.105(10) 0.043(7) -0.029(7) -0.012(6)
C1 0.037(5) 0.025(5) 0.016(4) -0.008(4) 0.018(4) 0.000(4)
Cr1 0.0123(10) 0.0117(9) 0.0017(9) 0.0007(7) 0.0023(7) 0.0053(8)
Cu1 0.0411(8) 0.0352(8) 0.0211(7) 0.0066(6) 0.0112(6) 0.0146(6)
O8 0.016(3) 0.026(3) 0.005(3) 0.005(2) 0.004(2) 0.007(3)
N1 0.039(5) 0.037(5) 0.021(5) 0.004(4) 0.017(4) 0.009(4)
Mo2 0.0158(4) 0.0161(4) 0.0023(4) 0.0015(3) 0.0032(3) 0.0057(3)
O9 0.018(3) 0.019(3) 0.003(3) 0.002(2) 0.005(2) 0.009(2)
C2 0.033(6) 0.026(6) 0.036(7) 0.005(5) 0.005(5) 0.004(5)
N2 0.017(4) 0.022(4) 0.005(3) 0.000(3) 0.002(3) 0.007(3)
O2W 0.070(9) 0.074(9) 0.159(16) 0.046(10) 0.043(10) 0.001(7)
Mo3 0.0165(4) 0.0163(4) 0.0077(4) 0.0046(3) 0.0055(3) 0.0084(3)
O7 0.018(3) 0.017(3) 0.008(3) 0.004(2) 0.006(2) 0.009(3)
C3 0.028(5) 0.067(7) 0.017(5) 0.020(5) 0.010(4) 0.006(5)
O14 0.017(3) 0.016(3) 0.008(3) 0.002(2) 0.002(2) 0.005(2)
C4 0.025(6) 0.069(8) 0.016(5) 0.015(5) 0.007(4) 0.008(5)
O5 0.020(3) 0.014(3) 0.007(3) 0.001(2) 0.004(2) 0.007(2)
C5 0.022(5) 0.034(5) 0.007(4) 0.001(4) 0.008(3) 0.002(4)
C6 0.014(4) 0.014(4) 0.010(4) -0.001(3) 0.004(3) 0.007(3)
O6 0.035(4) 0.018(3) 0.031(4) 0.007(3) 0.023(3) 0.013(3)
C7 0.018(5) 0.022(5) 0.008(4) 0.003(4) 0.002(3) 0.004(4)
O4 0.019(4) 0.041(4) 0.023(4) 0.018(3) 0.006(3) 0.016(3)
O3 0.023(3) 0.021(3) 0.005(3) 0.002(2) 0.003(2) 0.009(3)
C8 0.026(5) 0.015(4) 0.006(4) 0.004(3) 0.002(4) 0.008(4)
O1 0.020(3) 0.023(3) 0.010(3) 0.003(3) 0.009(3) 0.008(3)
O10 0.020(3) 0.017(3) 0.015(3) 0.000(3) 0.007(3) 0.006(3)
O11 0.016(3) 0.020(3) 0.013(3) 0.006(3) 0.007(2) 0.010(3)
O12 0.032(4) 0.021(3) 0.009(3) 0.002(3) 0.007(3) 0.004(3)
O13 0.020(3) 0.022(3) 0.013(3) 0.002(3) 0.009(3) 0.010(3)
O2 0.032(4) 0.030(4) 0.018(3) 0.009(3) 0.022(3) 0.017(3)

loop_
_atom_type_symbol
_atom_type_description
_atom_type_scat_dispersion_real
_atom_type_scat_dispersion_imag
_atom_type_scat_source
C C 0.0033 0.0016 'International Tables Vol C Tables 4.2.6.8 and 6.1.1.4'
H H 0.0000 0.0000 'International Tables Vol C Tables 4.2.6.8 and 6.1.1.4'
N N 0.0061 0.0033 'International Tables Vol C Tables 4.2.6.8 and 6.1.1.4'
O O 0.0106 0.0060 'International Tables Vol C Tables 4.2.6.8 and 6.1.1.4'
Cr Cr 0.3209 0.6236 'International Tables Vol C Tables 4.2.6.8 and 6.1.1.4'
Cu Cu 0.3201 1.2651 'International Tables Vol C Tables 4.2.6.8 and 6.1.1.4'
Mo Mo -1.6832 0.6857 'International Tables Vol C Tables 4.2.6.8 and 6.1.1.4'

loop_
_geom_angle_atom_site_label_1
_geom_angle_atom_site_label_2
_geom_angle_atom_site_label_3
_geom_angle
_geom_angle_site_symmetry_1
_geom_angle_site_symmetry_3
O10 Mo1 O13 105.6(3) . .
O10 Mo1 O5 97.8(3) . .
O13 Mo1 O5 100.2(3) . .
O10 Mo1 O11 101.5(3) . .
O13 Mo1 O11 99.1(3) . .
O5 Mo1 O11 147.8(3) . .
O10 Mo1 O7 91.0(3) . .
O13 Mo1 O7 162.9(3) . .
O5 Mo1 O7 81.7(2) . .
O11 Mo1 O7 72.6(2) . .
O10 Mo1 O9 158.9(3) . .
O13 Mo1 O9 94.0(3) . .
O5 Mo1 O9 70.6(2) . .
O11 Mo1 O9 82.6(2) . .
O7 Mo1 O9 70.3(2) . .
N1 C1 C5 126.3(11) . .
O8 Cr1 O8 179.999(2) . 2_685
O8 Cr1 O7 85.5(3) . 2_685
O8 Cr1 O7 94.5(3) 2_685 2_685
O8 Cr1 O7 94.5(3) . .
O8 Cr1 O7 85.5(3) 2_685 .
O7 Cr1 O7 179.999(2) 2_685 .
O8 Cr1 O9 86.3(3) . .
O8 Cr1 O9 93.7(3) 2_685 .
O7 Cr1 O9 95.8(3) 2_685 .
O7 Cr1 O9 84.2(3) . .
O8 Cr1 O9 93.7(3) . 2_685
O8 Cr1 O9 86.3(3) 2_685 2_685
O7 Cr1 O9 84.2(3) 2_685 2_685
O7 Cr1 O9 95.8(3) . 2_685
O9 Cr1 O9 179.999(1) . 2_685
O1 Cu1 O2 171.7(3) . .
O1 Cu1 N1 91.8(3) . .
O2 Cu1 N1 96.0(3) . .
O1 Cu1 O2 89.2(3) . 2_586
O2 Cu1 O2 83.1(3) . 2_586
N1 Cu1 O2 178.9(3) . 2_586
O1 Cu1 O3 92.9(3) . 2_686
O2 Cu1 O3 89.8(3) . 2_686
N1 Cu1 O3 92.6(3) . 2_686
O2 Cu1 O3 86.8(3) 2_586 2_686
O1 Cu1 Cu1 130.1(2) . 2_586
O2 Cu1 Cu1 42.2(2) . 2_586
N1 Cu1 Cu1 138.1(3) . 2_586
O2 Cu1 Cu1 40.95(18) 2_586 2_586
O3 Cu1 Cu1 87.69(17) 2_686 2_586
Cr1 O8 Mo3 102.3(3) . .
Cr1 O8 Mo2 102.7(3) . .
Mo3 O8 Mo2 92.3(2) . .
C2 N1 C1 114.2(11) . .
C2 N1 Cu1 124.1(8) . .
C1 N1 Cu1 121.1(8) . .
O3 Mo2 O1 105.6(3) . .
O3 Mo2 O14 102.7(3) . .
O1 Mo2 O14 97.6(3) . .
O3 Mo2 O5 97.6(3) . .
O1 Mo2 O5 101.5(3) . .
O14 Mo2 O5 147.1(3) . .
O3 Mo2 O8 89.9(3) . .
O1 Mo2 O8 162.9(3) . .
O14 Mo2 O8 71.5(2) . .
O5 Mo2 O8 83.1(3) . .
O3 Mo2 O9 158.0(3) . .
O1 Mo2 O9 94.8(3) . .
O14 Mo2 O9 82.0(2) . .
O5 Mo2 O9 69.9(2) . .
O8 Mo2 O9 71.0(2) . .
Cr1 O9 Mo1 101.8(3) . .
Cr1 O9 Mo2 100.0(3) . .
Mo1 O9 Mo2 92.5(2) . .
N1 C2 C3 126.6(11) . .
C6 N2 C8 121.0(8) . .
C6 N2 C7 125.6(8) . .
C8 N2 C7 113.2(7) . .
O6 Mo3 O4 105.8(4) . .
O6 Mo3 O14 96.7(3) . .
O4 Mo3 O14 98.7(3) . .
O6 Mo3 O11 101.5(3) . 2_685
O4 Mo3 O11 99.3(3) . 2_685
O14 Mo3 O11 149.8(3) . 2_685
O6 Mo3 O8 159.8(3) . .
O4 Mo3 O8 92.4(3) . .
O14 Mo3 O8 71.5(2) . .
O11 Mo3 O8 83.7(2) 2_685 .
O6 Mo3 O7 92.2(3) . 2_685
O4 Mo3 O7 161.5(3) . 2_685
O14 Mo3 O7 83.5(2) . 2_685
O11 Mo3 O7 72.0(2) 2_685 2_685
O8 Mo3 O7 70.7(2) . 2_685
Cr1 O7 Mo1 103.7(3) . .
Cr1 O7 Mo3 101.4(3) . 2_685
Mo1 O7 Mo3 92.4(2) . 2_685
C2 C3 C4 117.8(11) . .
Mo2 O14 Mo3 119.3(3) . .
C5 C4 C3 116.5(12) . .
Mo2 O5 Mo1 122.8(3) . .
C4 C5 C1 118.5(10) . .
C4 C5 C6 121.9(10) . .
C1 C5 C6 119.4(9) . .
O12 C6 N2 123.8(8) . .
O12 C6 C5 119.9(8) . .
N2 C6 C5 116.1(8) . .
N2 C7 C8 109.9(8) . 2_575
Mo2 O3 Cu1 170.5(4) . 2_686
N2 C8 C7 109.6(7) . 2_575
Mo2 O1 Cu1 157.0(4) . .
Mo1 O11 Mo3 118.5(3) . 2_685
Cu1 O2 Cu1 96.9(3) . 2_586

loop_
_geom_bond_atom_site_label_1
_geom_bond_atom_site_label_2
_geom_bond_distance
_geom_bond_site_symmetry_2
Mo1 O10 1.704(6) .
Mo1 O13 1.722(7) .
Mo1 O5 1.917(6) .
Mo1 O11 1.920(6) .
Mo1 O7 2.288(6) .
Mo1 O9 2.306(6) .
C1 N1 1.336(14) .
C1 C5 1.409(16) .
Cr1 O8 1.952(6) .
Cr1 O8 1.952(6) 2_685
Cr1 O7 1.954(6) 2_685
Cr1 O7 1.954(6) .
Cr1 O9 1.994(6) .
Cr1 O9 1.994(6) 2_685
Cu1 O1 1.937(6) .
Cu1 O2 1.973(6) .
Cu1 N1 2.010(10) .
Cu1 O2 2.021(7) 2_586
Cu1 O3 2.278(7) 2_686
Cu1 Cu1 2.989(3) 2_586
O8 Mo3 2.278(7) .
O8 Mo2 2.302(6) .
N1 C2 1.308(16) .
Mo2 O3 1.712(6) .
Mo2 O1 1.719(6) .
Mo2 O14 1.895(6) .
Mo2 O5 1.908(6) .
Mo2 O9 2.342(6) .
C2 C3 1.390(18) .
N2 C6 1.323(12) .
N2 C8 1.448(11) .
N2 C7 1.476(12) .
Mo3 O6 1.699(7) .
Mo3 O4 1.711(7) .
Mo3 O14 1.931(6) .
Mo3 O11 1.936(6) 2_685
Mo3 O7 2.302(6) 2_685
O7 Mo3 2.302(6) 2_685
C3 C4 1.447(18) .
C4 C5 1.367(16) .
C5 C6 1.495(12) .
C6 O12 1.251(11) .
C7 C8 1.518(12) 2_575
O3 Cu1 2.278(6) 2_686
C8 C7 1.518(12) 2_575
O11 Mo3 1.936(6) 2_685
O2 Cu1 2.021(7) 2_586
